data_9009645
loop_
_publ_author_name
'Idemoto, Y.'
'Richardson, J. W.'
'Koura, N.'
'Kohara, S.'
'Loong, C. K.'

_publ_section_title
;
 Crystal structure of (LixK1-x)2CO3 (x = 0,0.43,0.5,0.62,1)
 by neutron powder diffraction analysis
 Sample: single crystal X-ray diffraction refinement
 Note: y(K1) changed to match reported bond lengths
;
_journal_name_full 'Journal of Physics and Chemistry of Solids'
_journal_page_first 363
_journal_page_last 376
_journal_paper_doi 10.1016/S0022-3697(97)00209-6
_journal_volume 59
_journal_year 1998
_chemical_formula_structural K2CO3
_chemical_formula_sum 'C K2 O3'
_space_group_crystal_system monoclinic
_space_group_IT_number 14
_space_group_name_Hall '-P 2ybc'
_space_group_name_H-M_alt 'P 1 21/c 1'
_symmetry_space_group_name_H-M 'P 1 21/c 1'
_cell_angle_alpha 90
_cell_angle_beta 98.8
_cell_angle_gamma 90
_cell_formula_units_Z 4
_cell_length_a 5.64
_cell_length_b 9.80
_cell_length_c 6.88
_cell_volume 375.795
_database_code_amcsd 0013250
_exptl_crystal_density_diffrn 2.443
_cod_depositor_comments
;
 Adding the _cell_formula_units_Z data item and updating the space group
 information.

 Antanas Vaitkus,
 2018-01-15
;
_cod_original_formula_sum 'K2 C O3'
_cod_database_code 9009645
_amcsd_formula_title K2CO3

loop_
_space_group_symop_id
_space_group_symop_operation_xyz
1 x,y,z
2 x,1/2-y,1/2+z
3 -x,1/2+y,1/2-z
4 -x,-y,-z

loop_
_atom_site_label
_atom_site_fract_x
_atom_site_fract_y
_atom_site_fract_z
_atom_site_U_iso_or_equiv
K1 0.24180 0.08310 0.21440 0.03749
K2 0.73910 0.25070 0.97540 0.03154
C 0.25000 0.42000 0.24300 0.03268
O1 0.73500 0.04400 0.19900 0.04369
O2 0.06300 0.34800 0.27600 0.03850
O3 0.42100 0.36200 0.17300 0.04711

loop_
_cod_related_entry_id
_cod_related_entry_database
_cod_related_entry_code
1 AMCSD 0013250
